data_7153271
loop_
_publ_author_name
'Boyd, D. R.'
'Sharma, N. D.'
'Sbircea, L.'
'Murphy, D.'
'Malone, J. F.'
'James, S. L.'
'Allen, C. C. R.'
'Hamilton, J. T. G.'

_publ_section_title
;
 Chemoenzymatic synthesis of chiral 2,2'-bipyridine ligands and their
 N-oxide derivatives: applications in the asymmetric aminolysis of
 epoxides and asymmetric allylation of aldehydes.
;
_journal_issue 5
_journal_name_full 'Organic &amp; biomolecular chemistry'
_journal_page_first 1081
_journal_page_last 1090
_journal_paper_doi 10.1039/b919894f
_journal_volume 8
_journal_year 2010
_chemical_absolute_configuration syn
_chemical_formula_moiety 'C26 H32 N2 O5'
_chemical_formula_sum 'C26 H32 N2 O5'
_chemical_formula_weight 452.54
_chemical_name_systematic
;
?
;
_space_group_IT_number 19
_symmetry_cell_setting orthorhombic
_symmetry_space_group_name_Hall 'P 2ac 2ab'
_symmetry_space_group_name_H-M 'P 21 21 21'
_atom_sites_solution_hydrogens difmap
_atom_sites_solution_primary direct
_atom_sites_solution_secondary difmap
_audit_creation_method SHELXL-97
_cell_angle_alpha 90.00
_cell_angle_beta 90.00
_cell_angle_gamma 90.00
_cell_formula_units_Z 8
_cell_length_a 14.0720(1)
_cell_length_b 14.2180(1)
_cell_length_c 22.8890(3)
_cell_measurement_reflns_used 91614
_cell_measurement_temperature 150(2)
_cell_measurement_theta_max 27.485
_cell_measurement_theta_min 2.910
_cell_volume 4579.53(8)
_computing_cell_refinement 'HKL Scalepack (Otwinowski & Minor 1997)'
_computing_data_collection 'Nonius COLLECT'
_computing_data_reduction 'Denzo & Scalepack (Otwinowski & Minor, 1997)'
_computing_molecular_graphics 'Bruker SHELXTL'
_computing_publication_material 'SHELXL-97 (Sheldrick, 1997)'
_computing_structure_refinement 'SHELXL-97 (Sheldrick, 1997)'
_computing_structure_solution 'SHELXS-97 (Sheldrick, 1990)'
_diffrn_ambient_temperature 150(2)
_diffrn_measured_fraction_theta_full 0.996
_diffrn_measured_fraction_theta_max 0.996
_diffrn_measurement_device_type KappaCCD
_diffrn_measurement_method KappaCCD
_diffrn_radiation_monochromator graphite
_diffrn_radiation_source 'fine-focus sealed tube'
_diffrn_radiation_type MoK\a
_diffrn_radiation_wavelength 0.71073
_diffrn_reflns_av_R_equivalents 0.0621
_diffrn_reflns_av_sigmaI/netI 0.0414
_diffrn_reflns_limit_h_max 18
_diffrn_reflns_limit_h_min -18
_diffrn_reflns_limit_k_max 18
_diffrn_reflns_limit_k_min -18
_diffrn_reflns_limit_l_max 29
_diffrn_reflns_limit_l_min -29
_diffrn_reflns_number 75191
_diffrn_reflns_theta_full 27.51
_diffrn_reflns_theta_max 27.51
_diffrn_reflns_theta_min 3.00
_exptl_absorpt_coefficient_mu 0.091
_exptl_absorpt_correction_T_max 0.985
_exptl_absorpt_correction_T_min 0.910
_exptl_absorpt_correction_type multi-scan
_exptl_absorpt_process_details 'sortav (Blessing, 1995)'
_exptl_crystal_colour colourless
_exptl_crystal_density_diffrn 1.313
_exptl_crystal_density_method 'not measured'
_exptl_crystal_description irregular
_exptl_crystal_F_000 1936
_exptl_crystal_size_max 0.20
_exptl_crystal_size_mid 0.15
_exptl_crystal_size_min 0.15
_refine_diff_density_max 0.500
_refine_diff_density_min -0.296
_refine_diff_density_rms 0.076
_refine_ls_abs_structure_details 'Flack H D (1983), Acta Cryst. A39, 876-881'
_refine_ls_abs_structure_Flack 0.0(7)
_refine_ls_extinction_coef 0.0060(6)
_refine_ls_extinction_expression Fc^*^=kFc[1+0.001xFc^2^\l^3^/sin(2\q)]^-1/4^
_refine_ls_extinction_method SHELXL
_refine_ls_goodness_of_fit_ref 1.068
_refine_ls_hydrogen_treatment constr
_refine_ls_matrix_type full
_refine_ls_number_parameters 608
_refine_ls_number_reflns 10491
_refine_ls_number_restraints 0
_refine_ls_restrained_S_all 1.068
_refine_ls_R_factor_all 0.0587
_refine_ls_R_factor_gt 0.0462
_refine_ls_shift/su_max 0.003
_refine_ls_shift/su_mean 0.000
_refine_ls_structure_factor_coef Fsqd
_refine_ls_weighting_details 'calc w=1/[\s^2^(Fo^2^)+(0.0536P)^2^+1.9621P] where P=(Fo^2^+2Fc^2^)/3'
_refine_ls_weighting_scheme calc
_refine_ls_wR_factor_gt 0.1115
_refine_ls_wR_factor_ref 0.1179
_reflns_number_gt 9171
_reflns_number_total 10491
_reflns_threshold_expression >2sigma(I)
_cod_data_source_file b919894f.txt
_cod_data_source_block 3Ip
_cod_original_sg_symbol_H-M P2(1)2(1)2(1)
_cod_database_code 7153271

loop_
_symmetry_equiv_pos_as_xyz
'x, y, z'
'-x+1/2, -y, z+1/2'
'x+1/2, -y+1/2, -z'
'-x, y+1/2, -z+1/2'

loop_
_atom_site_label
_atom_site_type_symbol
_atom_site_fract_x
_atom_site_fract_y
_atom_site_fract_z
_atom_site_U_iso_or_equiv
_atom_site_adp_type
_atom_site_occupancy
_atom_site_symmetry_multiplicity
_atom_site_calc_flag
_atom_site_refinement_flags
N1A N 0.33891(12) -0.68840(12) 0.90904(7) 0.0211(3) Uani 1 1 d .
O1A O 0.31359(12) -0.72540(11) 0.85941(7) 0.0324(4) Uani 1 1 d .
C2A C 0.33573(14) -0.74115(14) 0.95874(9) 0.0221(4) Uani 1 1 d .
C3A C 0.36516(15) -0.70382(15) 1.01214(9) 0.0239(4) Uani 1 1 d .
C31A C 0.36039(18) -0.76228(17) 1.06701(10) 0.0331(5) Uani 1 1 d .
H31A H 0.4109 -0.8097 1.0663 0.050 Uiso 1 1 calc R
H31B H 0.2985 -0.7936 1.0692 0.050 Uiso 1 1 calc R
H31C H 0.3687 -0.7215 1.1012 0.050 Uiso 1 1 calc R
C4A C 0.39526(14) -0.61045(15) 1.01397(9) 0.0239(4) Uani 1 1 d .
H4A H 0.4157 -0.5838 1.0499 0.029 Uiso 1 1 calc R
C4AA C 0.39556(14) -0.55617(14) 0.96353(9) 0.0228(4) Uani 1 1 d .
C5A C 0.42378(16) -0.45362(15) 0.96409(10) 0.0282(5) Uani 1 1 d .
H5A1 H 0.4641 -0.4410 0.9986 0.034 Uiso 1 1 calc R
H5A2 H 0.3661 -0.4141 0.9672 0.034 Uiso 1 1 calc R
C6A C 0.47789(15) -0.42782(16) 0.90881(10) 0.0294(5) Uani 1 1 d .
H6A1 H 0.4949 -0.3603 0.9100 0.035 Uiso 1 1 calc R
H6A2 H 0.5375 -0.4646 0.9070 0.035 Uiso 1 1 calc R
C7A C 0.41937(15) -0.44718(14) 0.85470(10) 0.0256(4) Uani 1 1 d .
H7A H 0.4610 -0.4437 0.8193 0.031 Uiso 1 1 calc R
O7A O 0.34623(11) -0.37759(10) 0.85070(7) 0.0281(3) Uani 1 1 d .
C8A C 0.36384(15) -0.54224(14) 0.85465(9) 0.0242(4) Uani 1 1 d .
H8A H 0.3861 -0.5828 0.8217 0.029 Uiso 1 1 calc R
O8A O 0.26685(11) -0.51461(10) 0.84540(7) 0.0295(3) Uani 1 1 d .
C8AA C 0.36799(14) -0.59590(14) 0.91103(9) 0.0218(4) Uani 1 1 d .
C9A C 0.26701(16) -0.42113(14) 0.82276(9) 0.0262(4) Uani 1 1 d .
C10A C 0.27851(18) -0.42177(16) 0.75664(10) 0.0316(5) Uani 1 1 d .
H10A H 0.2793 -0.3570 0.7421 0.047 Uiso 1 1 calc R
H10B H 0.2253 -0.4559 0.7389 0.047 Uiso 1 1 calc R
H10C H 0.3384 -0.4529 0.7463 0.047 Uiso 1 1 calc R
C11A C 0.17670(18) -0.37385(18) 0.84138(11) 0.0376(5) Uani 1 1 d .
H11A H 0.1751 -0.3691 0.8841 0.056 Uiso 1 1 calc R
H11B H 0.1222 -0.4108 0.8279 0.056 Uiso 1 1 calc R
H11C H 0.1738 -0.3107 0.8243 0.056 Uiso 1 1 calc R
N1B N 0.35486(12) -0.90858(12) 0.96629(8) 0.0250(4) Uani 1 1 d .
C2B C 0.29497(15) -0.83791(14) 0.95438(9) 0.0236(4) Uani 1 1 d .
C3B C 0.19778(16) -0.85200(16) 0.94408(10) 0.0287(5) Uani 1 1 d .
C31B C 0.13138(17) -0.77082(18) 0.93380(12) 0.0396(6) Uani 1 1 d .
H31D H 0.1526 -0.7351 0.8996 0.059 Uiso 1 1 calc R
H31E H 0.1312 -0.7297 0.9682 0.059 Uiso 1 1 calc R
H31F H 0.0670 -0.7947 0.9269 0.059 Uiso 1 1 calc R
C4B C 0.16582(17) -0.94386(17) 0.94367(10) 0.0342(5) Uani 1 1 d .
H4B H 0.1012 -0.9563 0.9346 0.041 Uiso 1 1 calc R
C4AB C 0.22631(16) -1.01844(15) 0.95633(9) 0.0299(5) Uani 1 1 d .
C5B C 0.18994(19) -1.11886(17) 0.95782(11) 0.0402(6) Uani 1 1 d .
H5B1 H 0.1442 -1.1282 0.9255 0.048 Uiso 1 1 calc R
H5B2 H 0.1558 -1.1296 0.9950 0.048 Uiso 1 1 calc R
C6B C 0.2697(2) -1.19017(18) 0.95224(11) 0.0456(7) Uani 1 1 d .
H6B1 H 0.2445 -1.2540 0.9598 0.055 Uiso 1 1 calc R
H6B2 H 0.2951 -1.1888 0.9119 0.055 Uiso 1 1 calc R
C7B C 0.34909(18) -1.16905(16) 0.99514(12) 0.0386(6) Uani 1 1 d .
H7B H 0.3999 -1.2181 0.9924 0.046 Uiso 1 1 calc R
O7B O 0.31065(12) -1.16633(12) 1.05317(7) 0.0370(4) Uani 1 1 d .
C8B C 0.39191(17) -1.07110(16) 0.98815(11) 0.0332(5) Uani 1 1 d .
H8B H 0.4467 -1.0732 0.9604 0.040 Uiso 1 1 calc R
O8B O 0.42525(11) -1.05273(11) 1.04627(8) 0.0345(4) Uani 1 1 d .
C8AB C 0.32028(15) -0.99705(15) 0.96857(9) 0.0258(4) Uani 1 1 d .
C9B C 0.36434(17) -1.09988(17) 1.08773(11) 0.0360(5) Uani 1 1 d .
C10B C 0.4228(2) -1.15002(19) 1.13101(13) 0.0457(6) Uani 1 1 d .
H10D H 0.4640 -1.1952 1.1110 0.069 Uiso 1 1 calc R
H10E H 0.3814 -1.1835 1.1584 0.069 Uiso 1 1 calc R
H10F H 0.4620 -1.1047 1.1525 0.069 Uiso 1 1 calc R
C11B C 0.29544(19) -1.03035(19) 1.11491(12) 0.0425(6) Uani 1 1 d .
H11D H 0.3311 -0.9817 1.1358 0.064 Uiso 1 1 calc R
H11E H 0.2536 -1.0634 1.1423 0.064 Uiso 1 1 calc R
H11F H 0.2571 -1.0011 1.0841 0.064 Uiso 1 1 calc R
N1C N -0.07652(12) -1.09197(12) 0.84455(7) 0.0215(3) Uani 1 1 d .
O1C O -0.03593(11) -1.06519(12) 0.89277(7) 0.0327(4) Uani 1 1 d .
C2C C -0.02547(14) -1.09067(14) 0.79381(9) 0.0226(4) Uani 1 1 d .
C3C C -0.06667(15) -1.12019(14) 0.74164(9) 0.0235(4) Uani 1 1 d .
C31C C -0.01071(17) -1.11500(17) 0.68553(10) 0.0322(5) Uani 1 1 d .
H31G H -0.0508 -1.1355 0.6529 0.048 Uiso 1 1 calc R
H31H H 0.0450 -1.1561 0.6883 0.048 Uiso 1 1 calc R
H31I H 0.0100 -1.0501 0.6789 0.048 Uiso 1 1 calc R
C4C C -0.16050(15) -1.15022(14) 0.74174(9) 0.0237(4) Uani 1 1 d .
H4C H -0.1889 -1.1719 0.7066 0.028 Uiso 1 1 calc R
C4AC C -0.21313(14) -1.14868(14) 0.79337(9) 0.0216(4) Uani 1 1 d .
C5C C -0.31618(15) -1.17631(15) 0.79448(9) 0.0258(4) Uani 1 1 d .
H5C1 H -0.3294 -1.2198 0.7617 0.031 Uiso 1 1 calc R
H5C2 H -0.3561 -1.1196 0.7892 0.031 Uiso 1 1 calc R
C6C C -0.34219(15) -1.22387(15) 0.85185(10) 0.0276(4) Uani 1 1 d .
H6C1 H -0.4109 -1.2386 0.8519 0.033 Uiso 1 1 calc R
H6C2 H -0.3069 -1.2838 0.8553 0.033 Uiso 1 1 calc R
C7C C -0.31936(14) -1.16226(15) 0.90380(9) 0.0248(4) Uani 1 1 d .
H7C H -0.3270 -1.1994 0.9406 0.030 Uiso 1 1 calc R
O7C O -0.38275(10) -1.08338(11) 0.90472(7) 0.0283(3) Uani 1 1 d .
C8C C -0.21946(14) -1.11639(14) 0.90272(9) 0.0228(4) Uani 1 1 d .
H8C H -0.1785 -1.1458 0.9334 0.027 Uiso 1 1 calc R
O8C O -0.23698(11) -1.01966(11) 0.91728(7) 0.0330(4) Uani 1 1 d .
C8AC C -0.16983(14) -1.12019(13) 0.84483(9) 0.0210(4) Uani 1 1 d .
C9C C -0.33407(15) -1.01052(16) 0.93515(9) 0.0270(4) Uani 1 1 d .
C10C C -0.34237(16) -1.02212(19) 1.00076(10) 0.0344(5) Uani 1 1 d .
H10G H -0.4090 -1.0155 1.0124 0.052 Uiso 1 1 calc R
H10H H -0.3042 -0.9738 1.0203 0.052 Uiso 1 1 calc R
H10I H -0.3192 -1.0846 1.0120 0.052 Uiso 1 1 calc R
C11C C -0.3702(2) -0.91691(18) 0.91470(12) 0.0453(6) Uani 1 1 d .
H11G H -0.3617 -0.9118 0.8723 0.068 Uiso 1 1 calc R
H11H H -0.3348 -0.8666 0.9342 0.068 Uiso 1 1 calc R
H11I H -0.4379 -0.9112 0.9242 0.068 Uiso 1 1 calc R
N1D N 0.14532(12) -1.10728(12) 0.79219(8) 0.0233(4) Uani 1 1 d .
C2D C 0.07146(15) -1.04818(14) 0.79583(9) 0.0228(4) Uani 1 1 d .
C3D C 0.08084(15) -0.95000(14) 0.79676(9) 0.0251(4) Uani 1 1 d .
C31D C -0.00408(17) -0.88628(17) 0.80171(12) 0.0354(5) Uani 1 1 d .
H31J H 0.0169 -0.8206 0.8008 0.053 Uiso 1 1 calc R
H31K H -0.0371 -0.8987 0.8386 0.053 Uiso 1 1 calc R
H31L H -0.0473 -0.8980 0.7690 0.053 Uiso 1 1 calc R
C4D C 0.17246(16) -0.91432(15) 0.79348(10) 0.0284(4) Uani 1 1 d .
H4D H 0.1819 -0.8482 0.7941 0.034 Uiso 1 1 calc R
C4AD C 0.25011(15) -0.97338(14) 0.78927(9) 0.0248(4) Uani 1 1 d .
C5D C 0.35002(15) -0.93468(16) 0.78569(11) 0.0310(5) Uani 1 1 d .
H5D1 H 0.3527 -0.8728 0.8054 0.037 Uiso 1 1 calc R
H5D2 H 0.3677 -0.9255 0.7442 0.037 Uiso 1 1 calc R
C6D C 0.42022(16) -1.00140(17) 0.81443(11) 0.0343(5) Uani 1 1 d .
H6D1 H 0.4855 -0.9768 0.8093 0.041 Uiso 1 1 calc R
H6D2 H 0.4069 -1.0048 0.8568 0.041 Uiso 1 1 calc R
C7D C 0.41392(15) -1.09828(16) 0.78847(10) 0.0299(5) Uani 1 1 d .
H7D H 0.4554 -1.1420 0.8113 0.036 Uiso 1 1 calc R
O7D O 0.44578(11) -1.09532(11) 0.72962(7) 0.0317(4) Uani 1 1 d .
C8D C 0.31337(15) -1.14087(15) 0.78341(10) 0.0266(4) Uani 1 1 d .
H8D H 0.3052 -1.1915 0.8133 0.032 Uiso 1 1 calc R
O8D O 0.31087(10) -1.18136(11) 0.72573(7) 0.0295(3) Uani 1 1 d .
C8AD C 0.23337(14) -1.07021(14) 0.78873(9) 0.0227(4) Uani 1 1 d .
C9D C 0.40446(15) -1.17519(16) 0.70179(10) 0.0286(5) Uani 1 1 d .
C10D C 0.46271(17) -1.26297(17) 0.71438(12) 0.0367(5) Uani 1 1 d .
H10J H 0.5280 -1.2537 0.7006 0.055 Uiso 1 1 calc R
H10K H 0.4344 -1.3169 0.6941 0.055 Uiso 1 1 calc R
H10L H 0.4633 -1.2749 0.7565 0.055 Uiso 1 1 calc R
C11D C 0.39470(19) -1.15705(19) 0.63740(11) 0.0379(6) Uani 1 1 d .
H11J H 0.3641 -1.0959 0.6313 0.057 Uiso 1 1 calc R
H11K H 0.3559 -1.2066 0.6197 0.057 Uiso 1 1 calc R
H11L H 0.4578 -1.1567 0.6193 0.057 Uiso 1 1 calc R

loop_
_atom_site_aniso_label
_atom_site_aniso_U_11
_atom_site_aniso_U_22
_atom_site_aniso_U_33
_atom_site_aniso_U_23
_atom_site_aniso_U_13
_atom_site_aniso_U_12
N1A 0.0208(8) 0.0207(8) 0.0219(8) -0.0028(6) 0.0012(6) 0.0002(6)
O1A 0.0429(9) 0.0290(8) 0.0253(8) -0.0033(6) -0.0016(7) -0.0049(7)
C2A 0.0206(9) 0.0221(10) 0.0235(10) 0.0006(8) -0.0001(8) -0.0005(8)
C3A 0.0216(10) 0.0267(11) 0.0233(10) 0.0010(8) -0.0005(8) 0.0000(8)
C31A 0.0373(12) 0.0338(12) 0.0281(11) 0.0041(9) -0.0051(9) -0.0047(10)
C4A 0.0211(10) 0.0265(11) 0.0241(10) -0.0028(8) -0.0024(8) -0.0003(8)
C4AA 0.0199(9) 0.0219(10) 0.0266(10) -0.0029(8) 0.0005(8) 0.0010(7)
C5A 0.0306(11) 0.0241(11) 0.0301(11) -0.0050(8) -0.0022(9) -0.0025(9)
C6A 0.0256(11) 0.0254(11) 0.0373(12) 0.0000(9) -0.0010(9) -0.0056(8)
C7A 0.0257(10) 0.0216(10) 0.0295(11) 0.0017(8) 0.0045(9) -0.0002(8)
O7A 0.0307(8) 0.0216(7) 0.0321(8) -0.0033(6) -0.0021(6) -0.0001(6)
C8A 0.0272(10) 0.0205(10) 0.0250(10) -0.0005(8) 0.0005(8) -0.0018(8)
O8A 0.0276(8) 0.0262(8) 0.0347(8) 0.0104(6) -0.0036(6) -0.0067(6)
C8AA 0.0217(9) 0.0208(10) 0.0229(10) -0.0006(8) 0.0024(8) 0.0005(7)
C9A 0.0302(11) 0.0208(10) 0.0274(11) 0.0025(8) -0.0005(8) -0.0023(8)
C10A 0.0431(13) 0.0257(11) 0.0259(11) 0.0044(8) 0.0005(9) -0.0020(10)
C11A 0.0342(13) 0.0436(14) 0.0349(12) 0.0010(10) 0.0008(10) 0.0055(10)
N1B 0.0233(8) 0.0223(9) 0.0293(9) 0.0007(7) 0.0038(7) -0.0024(7)
C2B 0.0271(10) 0.0237(10) 0.0199(10) 0.0010(7) 0.0004(8) -0.0022(8)
C3B 0.0266(11) 0.0319(11) 0.0276(11) 0.0072(9) -0.0044(9) -0.0028(9)
C31B 0.0281(12) 0.0376(14) 0.0531(16) 0.0147(11) -0.0082(11) -0.0002(10)
C4B 0.0305(11) 0.0370(13) 0.0352(12) 0.0121(10) -0.0090(10) -0.0103(10)
C4AB 0.0355(12) 0.0278(11) 0.0265(11) 0.0045(8) -0.0048(9) -0.0106(9)
C5B 0.0469(15) 0.0319(12) 0.0418(13) 0.0108(10) -0.0159(12) -0.0160(11)
C6B 0.0757(19) 0.0273(12) 0.0339(13) -0.0026(10) 0.0093(13) -0.0124(12)
C7B 0.0373(13) 0.0235(11) 0.0549(16) -0.0024(10) 0.0112(11) 0.0020(10)
O7B 0.0373(9) 0.0356(9) 0.0380(9) 0.0096(7) -0.0050(7) -0.0126(7)
C8B 0.0311(11) 0.0215(11) 0.0469(14) 0.0046(10) 0.0109(10) 0.0013(9)
O8B 0.0263(8) 0.0309(8) 0.0465(10) 0.0118(7) -0.0009(7) -0.0034(6)
C8AB 0.0288(10) 0.0238(10) 0.0249(10) 0.0023(8) 0.0039(8) -0.0026(8)
C9B 0.0338(12) 0.0348(13) 0.0394(13) 0.0014(10) -0.0006(10) -0.0077(10)
C10B 0.0492(16) 0.0370(14) 0.0509(16) 0.0110(12) -0.0053(12) -0.0130(12)
C11B 0.0419(14) 0.0430(15) 0.0426(14) -0.0014(11) 0.0020(11) -0.0068(11)
N1C 0.0197(8) 0.0235(8) 0.0213(8) -0.0021(7) -0.0016(7) -0.0013(7)
O1C 0.0280(8) 0.0445(10) 0.0255(8) -0.0066(7) -0.0039(6) -0.0045(7)
C2C 0.0227(10) 0.0199(10) 0.0252(10) -0.0006(8) 0.0024(8) 0.0001(7)
C3C 0.0288(11) 0.0195(9) 0.0223(10) -0.0017(7) 0.0025(8) 0.0005(8)
C31C 0.0369(13) 0.0328(12) 0.0269(11) -0.0045(9) 0.0064(9) -0.0078(10)
C4C 0.0294(11) 0.0196(9) 0.0221(10) -0.0006(7) -0.0041(8) -0.0021(8)
C4AC 0.0216(10) 0.0188(9) 0.0244(10) 0.0023(7) -0.0024(8) 0.0002(7)
C5C 0.0222(10) 0.0259(10) 0.0293(11) -0.0006(8) -0.0041(8) -0.0027(8)
C6C 0.0221(10) 0.0238(10) 0.0371(12) 0.0048(9) -0.0013(9) -0.0034(8)
C7C 0.0191(9) 0.0259(10) 0.0295(11) 0.0061(8) -0.0004(8) -0.0006(8)
O7C 0.0231(7) 0.0299(8) 0.0320(8) -0.0013(6) -0.0044(6) 0.0028(6)
C8C 0.0210(10) 0.0252(10) 0.0222(10) 0.0004(8) -0.0018(8) -0.0017(8)
O8C 0.0287(8) 0.0306(8) 0.0398(9) -0.0102(7) 0.0132(7) -0.0073(6)
C8AC 0.0180(9) 0.0205(9) 0.0245(9) 0.0005(7) -0.0006(8) 0.0004(7)
C9C 0.0231(10) 0.0309(11) 0.0270(10) -0.0010(9) 0.0010(8) 0.0005(8)
C10C 0.0288(12) 0.0481(14) 0.0263(11) -0.0016(10) 0.0030(9) -0.0003(10)
C11C 0.0613(17) 0.0329(13) 0.0417(14) -0.0058(11) -0.0128(13) 0.0107(12)
N1D 0.0215(8) 0.0220(9) 0.0264(9) -0.0011(7) 0.0024(7) -0.0025(7)
C2D 0.0241(10) 0.0234(10) 0.0210(10) -0.0014(8) 0.0035(8) -0.0008(8)
C3D 0.0265(10) 0.0218(10) 0.0271(10) -0.0034(8) 0.0017(8) -0.0006(8)
C31D 0.0302(12) 0.0265(11) 0.0496(14) -0.0039(10) 0.0029(10) 0.0039(9)
C4D 0.0308(11) 0.0202(10) 0.0340(11) -0.0043(8) 0.0068(9) -0.0023(8)
C4AD 0.0253(10) 0.0228(10) 0.0261(10) -0.0019(8) 0.0053(8) -0.0053(8)
C5D 0.0241(11) 0.0244(11) 0.0445(13) -0.0069(9) 0.0082(9) -0.0063(8)
C6D 0.0252(11) 0.0385(13) 0.0391(13) -0.0078(10) 0.0009(9) -0.0069(9)
C7D 0.0216(10) 0.0293(12) 0.0387(12) 0.0001(10) 0.0004(9) -0.0012(8)
O7D 0.0267(8) 0.0276(8) 0.0409(9) -0.0075(7) 0.0066(7) -0.0056(6)
C8D 0.0227(10) 0.0223(10) 0.0348(11) -0.0008(8) 0.0005(9) -0.0014(8)
O8D 0.0197(7) 0.0282(8) 0.0404(9) -0.0086(6) 0.0056(6) -0.0020(6)
C8AD 0.0236(10) 0.0220(10) 0.0226(10) -0.0020(7) 0.0023(8) -0.0020(8)
C9D 0.0197(10) 0.0289(11) 0.0372(12) -0.0035(9) 0.0026(9) -0.0012(8)
C10D 0.0287(12) 0.0297(12) 0.0516(15) -0.0061(11) 0.0008(11) 0.0022(9)
C11D 0.0374(13) 0.0412(14) 0.0351(13) -0.0009(10) 0.0020(10) -0.0043(11)

loop_
_atom_type_symbol
_atom_type_description
_atom_type_scat_dispersion_real
_atom_type_scat_dispersion_imag
_atom_type_scat_source
C C 0.0033 0.0016 'International Tables Vol C Tables 4.2.6.8 and 6.1.1.4'
H H 0.0000 0.0000 'International Tables Vol C Tables 4.2.6.8 and 6.1.1.4'
N N 0.0061 0.0033 'International Tables Vol C Tables 4.2.6.8 and 6.1.1.4'
O O 0.0106 0.0060 'International Tables Vol C Tables 4.2.6.8 and 6.1.1.4'

loop_
_geom_angle_atom_site_label_1
_geom_angle_atom_site_label_2
_geom_angle_atom_site_label_3
_geom_angle
O1A N1A C2A 119.80(16)
O1A N1A C8AA 119.73(16)
C2A N1A C8AA 120.47(17)
N1A C2A C3A 120.79(18)
N1A C2A C2B 117.60(17)
C3A C2A C2B 121.52(18)
C4A C3A C2A 118.61(19)
C4A C3A C31A 120.90(19)
C2A C3A C31A 120.45(19)
C3A C31A H31A 109.5
C3A C31A H31B 109.5
H31A C31A H31B 109.5
C3A C31A H31C 109.5
H31A C31A H31C 109.5
H31B C31A H31C 109.5
C4AA C4A C3A 120.33(19)
C4AA C4A H4A 119.8
C3A C4A H4A 119.8
C8AA C4AA C4A 119.63(18)
C8AA C4AA C5A 118.37(19)
C4A C4AA C5A 122.00(19)
C4AA C5A C6A 110.92(18)
C4AA C5A H5A1 109.5
C6A C5A H5A1 109.5
C4AA C5A H5A2 109.5
C6A C5A H5A2 109.5
H5A1 C5A H5A2 108.0
C7A C6A C5A 111.39(17)
C7A C6A H6A1 109.4
C5A C6A H6A1 109.4
C7A C6A H6A2 109.4
C5A C6A H6A2 109.4
H6A1 C6A H6A2 108.0
O7A C7A C6A 108.55(17)
O7A C7A C8A 103.80(16)
C6A C7A C8A 115.51(18)
O7A C7A H7A 109.6
C6A C7A H7A 109.6
C8A C7A H7A 109.6
C9A O7A C7A 106.91(15)
O8A C8A C8AA 107.64(16)
O8A C8A C7A 103.83(15)
C8AA C8A C7A 114.85(18)
O8A C8A H8A 110.1
C8AA C8A H8A 110.1
C7A C8A H8A 110.1
C9A O8A C8A 107.87(15)
N1A C8AA C4AA 120.12(18)
N1A C8AA C8A 116.44(17)
C4AA C8AA C8A 123.40(18)
O7A C9A O8A 104.05(16)
O7A C9A C11A 109.90(18)
O8A C9A C11A 108.25(18)
O7A C9A C10A 111.42(18)
O8A C9A C10A 110.83(17)
C11A C9A C10A 112.05(19)
C9A C10A H10A 109.5
C9A C10A H10B 109.5
H10A C10A H10B 109.5
C9A C10A H10C 109.5
H10A C10A H10C 109.5
H10B C10A H10C 109.5
C9A C11A H11A 109.5
C9A C11A H11B 109.5
H11A C11A H11B 109.5
C9A C11A H11C 109.5
H11A C11A H11C 109.5
H11B C11A H11C 109.5
C2B N1B C8AB 118.70(18)
N1B C2B C3B 122.73(19)
N1B C2B C2A 115.83(17)
C3B C2B C2A 121.16(19)
C4B C3B C2B 117.0(2)
C4B C3B C31B 121.5(2)
C2B C3B C31B 121.5(2)
C3B C31B H31D 109.5
C3B C31B H31E 109.5
H31D C31B H31E 109.5
C3B C31B H31F 109.5
H31D C31B H31F 109.5
H31E C31B H31F 109.5
C3B C4B C4AB 121.4(2)
C3B C4B H4B 119.3
C4AB C4B H4B 119.3
C8AB C4AB C4B 117.3(2)
C8AB C4AB C5B 121.6(2)
C4B C4AB C5B 121.1(2)
C4AB C5B C6B 112.2(2)
C4AB C5B H5B1 109.2
C6B C5B H5B1 109.2
C4AB C5B H5B2 109.2
C6B C5B H5B2 109.2
H5B1 C5B H5B2 107.9
C7B C6B C5B 111.0(2)
C7B C6B H6B1 109.4
C5B C6B H6B1 109.4
C7B C6B H6B2 109.4
C5B C6B H6B2 109.4
H6B1 C6B H6B2 108.0
O7B C7B C6B 109.1(2)
O7B C7B C8B 102.79(19)
C6B C7B C8B 113.8(2)
O7B C7B H7B 110.3
C6B C7B H7B 110.3
C8B C7B H7B 110.3
C7B O7B C9B 109.10(18)
O8B C8B C8AB 111.28(18)
O8B C8B C7B 101.42(19)
C8AB C8B C7B 113.6(2)
O8B C8B H8B 110.1
C8AB C8B H8B 110.1
C7B C8B H8B 110.1
C8B O8B C9B 109.32(17)
N1B C8AB C4AB 122.7(2)
N1B C8AB C8B 114.62(19)
C4AB C8AB C8B 122.59(19)
O8B C9B O7B 104.73(19)
O8B C9B C10B 109.6(2)
O7B C9B C10B 110.1(2)
O8B C9B C11B 110.3(2)
O7B C9B C11B 108.4(2)
C10B C9B C11B 113.4(2)
C9B C10B H10D 109.5
C9B C10B H10E 109.5
H10D C10B H10E 109.5
C9B C10B H10F 109.5
H10D C10B H10F 109.5
H10E C10B H10F 109.5
C9B C11B H11D 109.5
C9B C11B H11E 109.5
H11D C11B H11E 109.5
C9B C11B H11F 109.5
H11D C11B H11F 109.5
H11E C11B H11F 109.5
O1C N1C C2C 119.15(16)
O1C N1C C8AC 120.12(16)
C2C N1C C8AC 120.73(16)
N1C C2C C3C 120.42(18)
N1C C2C C2D 117.38(17)
C3C C2C C2D 121.95(18)
C4C C3C C2C 119.18(19)
C4C C3C C31C 120.88(19)
C2C C3C C31C 119.88(19)
C3C C31C H31G 109.5
C3C C31C H31H 109.5
H31G C31C H31H 109.5
C3C C31C H31I 109.5
H31G C31C H31I 109.5
H31H C31C H31I 109.5
C3C C4C C4AC 120.12(18)
C3C C4C H4C 119.9
C4AC C4C H4C 119.9
C8AC C4AC C4C 119.40(18)
C8AC C4AC C5C 119.08(18)
C4C C4AC C5C 121.52(18)
C4AC C5C C6C 111.28(17)
C4AC C5C H5C1 109.4
C6C C5C H5C1 109.4
C4AC C5C H5C2 109.4
C6C C5C H5C2 109.4
H5C1 C5C H5C2 108.0
C7C C6C C5C 111.73(17)
C7C C6C H6C1 109.3
C5C C6C H6C1 109.3
C7C C6C H6C2 109.3
C5C C6C H6C2 109.3
H6C1 C6C H6C2 107.9
O7C C7C C6C 109.43(16)
O7C C7C C8C 103.62(16)
C6C C7C C8C 115.09(17)
O7C C7C H7C 109.5
C6C C7C H7C 109.5
C8C C7C H7C 109.5
C9C O7C C7C 106.08(15)
O8C C8C C8AC 108.63(16)
O8C C8C C7C 104.10(15)
C8AC C8C C7C 114.94(17)
O8C C8C H8C 109.7
C8AC C8C H8C 109.7
C7C C8C H8C 109.7
C9C O8C C8C 108.48(15)
N1C C8AC C4AC 120.10(18)
N1C C8AC C8C 116.06(17)
C4AC C8AC C8C 123.83(18)
O7C C9C O8C 104.66(16)
O7C C9C C11C 109.25(18)
O8C C9C C11C 108.4(2)
O7C C9C C10C 111.63(18)
O8C C9C C10C 110.29(17)
C11C C9C C10C 112.3(2)
C9C C10C H10G 109.5
C9C C10C H10H 109.5
H10G C10C H10H 109.5
C9C C10C H10I 109.5
H10G C10C H10I 109.5
H10H C10C H10I 109.5
C9C C11C H11G 109.5
C9C C11C H11H 109.5
H11G C11C H11H 109.5
C9C C11C H11I 109.5
H11G C11C H11I 109.5
H11H C11C H11I 109.5
C2D N1D C8AD 118.13(18)
N1D C2D C3D 123.54(19)
N1D C2D C2C 116.96(17)
C3D C2D C2C 119.30(18)
C4D C3D C2D 116.8(2)
C4D C3D C31D 121.47(19)
C2D C3D C31D 121.7(2)
C3D C31D H31J 109.5
C3D C31D H31K 109.5
H31J C31D H31K 109.5
C3D C31D H31L 109.5
H31J C31D H31L 109.5
H31K C31D H31L 109.5
C4AD C4D C3D 121.10(19)
C4AD C4D H4D 119.5
C3D C4D H4D 119.5
C4D C4AD C8AD 117.80(19)
C4D C4AD C5D 121.20(18)
C8AD C4AD C5D 120.99(19)
C4AD C5D C6D 110.73(19)
C4AD C5D H5D1 109.5
C6D C5D H5D1 109.5
C4AD C5D H5D2 109.5
C6D C5D H5D2 109.5
H5D1 C5D H5D2 108.1
C7D C6D C5D 111.28(19)
C7D C6D H6D1 109.4
C5D C6D H6D1 109.4
C7D C6D H6D2 109.4
C5D C6D H6D2 109.4
H6D1 C6D H6D2 108.0
O7D C7D C6D 109.23(18)
O7D C7D C8D 103.29(17)
C6D C7D C8D 116.32(18)
O7D C7D H7D 109.2
C6D C7D H7D 109.2
C8D C7D H7D 109.2
C7D O7D C9D 105.75(16)
O8D C8D C8AD 108.71(17)
O8D C8D C7D 104.36(17)
C8AD C8D C7D 114.54(17)
O8D C8D H8D 109.7
C8AD C8D H8D 109.7
C7D C8D H8D 109.7
C9D O8D C8D 107.71(16)
N1D C8AD C4AD 122.65(19)
N1D C8AD C8D 115.37(17)
C4AD C8AD C8D 121.97(18)
O7D C9D O8D 104.68(17)
O7D C9D C11D 109.80(19)
O8D C9D C11D 107.60(18)
O7D C9D C10D 110.43(18)
O8D C9D C10D 111.95(19)
C11D C9D C10D 112.1(2)
C9D C10D H10J 109.5
C9D C10D H10K 109.5
H10J C10D H10K 109.5
C9D C10D H10L 109.5
H10J C10D H10L 109.5
H10K C10D H10L 109.5
C9D C11D H11J 109.5
C9D C11D H11K 109.5
H11J C11D H11K 109.5
C9D C11D H11L 109.5
H11J C11D H11L 109.5
H11K C11D H11L 109.5

loop_
_geom_bond_atom_site_label_1
_geom_bond_atom_site_label_2
_geom_bond_distance
N1A O1A 1.302(2)
N1A C2A 1.363(3)
N1A C8AA 1.378(3)
C2A C3A 1.395(3)
C2A C2B 1.494(3)
C3A C4A 1.394(3)
C3A C31A 1.508(3)
C31A H31A 0.9800
C31A H31B 0.9800
C31A H31C 0.9800
C4A C4AA 1.389(3)
C4A H4A 0.9500
C4AA C8AA 1.383(3)
C4AA C5A 1.511(3)
C5A C6A 1.522(3)
C5A H5A1 0.9900
C5A H5A2 0.9900
C6A C7A 1.513(3)
C6A H6A1 0.9900
C6A H6A2 0.9900
C7A O7A 1.431(2)
C7A C8A 1.561(3)
C7A H7A 1.0000
O7A C9A 1.426(3)
C8A O8A 1.436(3)
C8A C8AA 1.500(3)
C8A H8A 1.0000
O8A C9A 1.427(2)
C9A C11A 1.499(3)
C9A C10A 1.522(3)
C10A H10A 0.9800
C10A H10B 0.9800
C10A H10C 0.9800
C11A H11A 0.9800
C11A H11B 0.9800
C11A H11C 0.9800
N1B C2B 1.340(3)
N1B C8AB 1.350(3)
C2B C3B 1.402(3)
C3B C4B 1.381(3)
C3B C31B 1.504(3)
C31B H31D 0.9800
C31B H31E 0.9800
C31B H31F 0.9800
C4B C4AB 1.390(3)
C4B H4B 0.9500
C4AB C8AB 1.386(3)
C4AB C5B 1.517(3)
C5B C6B 1.518(4)
C5B H5B1 0.9900
C5B H5B2 0.9900
C6B C7B 1.518(4)
C6B H6B1 0.9900
C6B H6B2 0.9900
C7B O7B 1.435(3)
C7B C8B 1.526(3)
C7B H7B 1.0000
O7B C9B 1.445(3)
C8B O8B 1.435(3)
C8B C8AB 1.525(3)
C8B H8B 1.0000
O8B C9B 1.444(3)
C9B C10B 1.472(4)
C9B C11B 1.518(4)
C10B H10D 0.9800
C10B H10E 0.9800
C10B H10F 0.9800
C11B H11D 0.9800
C11B H11E 0.9800
C11B H11F 0.9800
N1C O1C 1.300(2)
N1C C2C 1.366(3)
N1C C8AC 1.373(3)
C2C C3C 1.392(3)
C2C C2D 1.493(3)
C3C C4C 1.388(3)
C3C C31C 1.508(3)
C31C H31G 0.9800
C31C H31H 0.9800
C31C H31I 0.9800
C4C C4AC 1.395(3)
C4C H4C 0.9500
C4AC C8AC 1.387(3)
C4AC C5C 1.503(3)
C5C C6C 1.522(3)
C5C H5C1 0.9900
C5C H5C2 0.9900
C6C C7C 1.512(3)
C6C H6C1 0.9900
C6C H6C2 0.9900
C7C O7C 1.433(2)
C7C C8C 1.550(3)
C7C H7C 1.0000
O7C C9C 1.424(3)
C8C O8C 1.436(3)
C8C C8AC 1.499(3)
C8C H8C 1.0000
O8C C9C 1.432(3)
C9C C11C 1.500(3)
C9C C10C 1.515(3)
C10C H10G 0.9800
C10C H10H 0.9800
C10C H10I 0.9800
C11C H11G 0.9800
C11C H11H 0.9800
C11C H11I 0.9800
N1D C2D 1.339(3)
N1D C8AD 1.349(3)
C2D C3D 1.402(3)
C3D C4D 1.388(3)
C3D C31D 1.504(3)
C31D H31J 0.9800
C31D H31K 0.9800
C31D H31L 0.9800
C4D C4AD 1.381(3)
C4D H4D 0.9500
C4AD C8AD 1.397(3)
C4AD C5D 1.512(3)
C5D C6D 1.519(3)
C5D H5D1 0.9900
C5D H5D2 0.9900
C6D C7D 1.503(3)
C6D H6D1 0.9900
C6D H6D2 0.9900
C7D O7D 1.420(3)
C7D C8D 1.543(3)
C7D H7D 1.0000
O7D C9D 1.426(3)
C8D O8D 1.441(3)
C8D C8AD 1.514(3)
C8D H8D 1.0000
O8D C9D 1.429(2)
C9D C11D 1.502(3)
C9D C10D 1.521(3)
C10D H10J 0.9800
C10D H10K 0.9800
C10D H10L 0.9800
C11D H11J 0.9800
C11D H11K 0.9800
C11D H11L 0.9800

loop_
_geom_torsion_atom_site_label_1
_geom_torsion_atom_site_label_2
_geom_torsion_atom_site_label_3
_geom_torsion_atom_site_label_4
_geom_torsion
O1A N1A C2A C3A 178.11(18)
C8AA N1A C2A C3A -2.4(3)
O1A N1A C2A C2B -5.1(3)
C8AA N1A C2A C2B 174.39(17)
N1A C2A C3A C4A 1.9(3)
C2B C2A C3A C4A -174.79(19)
N1A C2A C3A C31A 179.31(19)
C2B C2A C3A C31A 2.6(3)
C2A C3A C4A C4AA 0.1(3)
C31A C3A C4A C4AA -177.3(2)
C3A C4A C4AA C8AA -1.6(3)
C3A C4A C4AA C5A 177.44(19)
C8AA C4AA C5A C6A -37.4(3)
C4A C4AA C5A C6A 143.6(2)
C4AA C5A C6A C7A 58.4(2)
C5A C6A C7A O7A 73.1(2)
C5A C6A C7A C8A -42.9(2)
C6A C7A O7A C9A -149.18(17)
C8A C7A O7A C9A -25.8(2)
O7A C7A C8A O8A 4.9(2)
C6A C7A C8A O8A 123.64(19)
O7A C7A C8A C8AA -112.30(19)
C6A C7A C8A C8AA 6.4(3)
C8AA C8A O8A C9A 139.83(17)
C7A C8A O8A C9A 17.7(2)
O1A N1A C8AA C4AA -179.61(18)
C2A N1A C8AA C4AA 0.9(3)
O1A N1A C8AA C8A 2.8(3)
C2A N1A C8AA C8A -176.68(17)
C4A C4AA C8AA N1A 1.1(3)
C5A C4AA C8AA N1A -177.97(18)
C4A C4AA C8AA C8A 178.50(19)
C5A C4AA C8AA C8A -0.5(3)
O8A C8A C8AA N1A 79.1(2)
C7A C8A C8AA N1A -165.81(17)
O8A C8A C8AA C4AA -98.4(2)
C7A C8A C8AA C4AA 16.7(3)
C7A O7A C9A O8A 37.4(2)
C7A O7A C9A C11A 153.14(18)
C7A O7A C9A C10A -82.0(2)
C8A O8A C9A O7A -34.1(2)
C8A O8A C9A C11A -150.95(18)
C8A O8A C9A C10A 85.8(2)
C8AB N1B C2B C3B -0.1(3)
C8AB N1B C2B C2A 173.78(18)
N1A C2A C2B N1B 116.8(2)
C3A C2A C2B N1B -66.4(3)
N1A C2A C2B C3B -69.2(3)
C3A C2A C2B C3B 107.6(2)
N1B C2B C3B C4B -3.3(3)
C2A C2B C3B C4B -176.8(2)
N1B C2B C3B C31B 176.9(2)
C2A C2B C3B C31B 3.3(3)
C2B C3B C4B C4AB 3.7(3)
C31B C3B C4B C4AB -176.4(2)
C3B C4B C4AB C8AB -0.9(3)
C3B C4B C4AB C5B 177.9(2)
C8AB C4AB C5B C6B -20.3(3)
C4B C4AB C5B C6B 161.0(2)
C4AB C5B C6B C7B 50.1(3)
C5B C6B C7B O7B 56.1(3)
C5B C6B C7B C8B -58.0(3)
C6B C7B O7B C9B -148.5(2)
C8B C7B O7B C9B -27.4(2)
O7B C7B C8B O8B 34.9(2)
C6B C7B C8B O8B 152.7(2)
O7B C7B C8B C8AB -84.6(2)
C6B C7B C8B C8AB 33.2(3)
C8AB C8B O8B C9B 90.1(2)
C7B C8B O8B C9B -31.0(2)
C2B N1B C8AB C4AB 3.2(3)
C2B N1B C8AB C8B -174.38(19)
C4B C4AB C8AB N1B -2.7(3)
C5B C4AB C8AB N1B 178.5(2)
C4B C4AB C8AB C8B 174.7(2)
C5B C4AB C8AB C8B -4.1(3)
O8B C8B C8AB N1B 61.6(2)
C7B C8B C8AB N1B 175.3(2)
O8B C8B C8AB C4AB -116.0(2)
C7B C8B C8AB C4AB -2.3(3)
C8B O8B C9B O7B 15.0(2)
C8B O8B C9B C10B 133.1(2)
C8B O8B C9B C11B -101.4(2)
C7B O7B C9B O8B 8.9(2)
C7B O7B C9B C10B -108.8(2)
C7B O7B C9B C11B 126.6(2)
O1C N1C C2C C3C 179.11(18)
C8AC N1C C2C C3C -1.6(3)
O1C N1C C2C C2D -6.6(3)
C8AC N1C C2C C2D 172.72(17)
N1C C2C C3C C4C 0.5(3)
C2D C2C C3C C4C -173.49(18)
N1C C2C C3C C31C 177.73(19)
C2D C2C C3C C31C 3.7(3)
C2C C3C C4C C4AC 1.4(3)
C31C C3C C4C C4AC -175.7(2)
C3C C4C C4AC C8AC -2.4(3)
C3C C4C C4AC C5C 177.04(19)
C8AC C4AC C5C C6C -34.1(3)
C4C C4AC C5C C6C 146.46(19)
C4AC C5C C6C C7C 56.5(2)
C5C C6C C7C O7C 69.4(2)
C5C C6C C7C C8C -46.8(2)
C6C C7C O7C C9C -154.31(16)
C8C C7C O7C C9C -31.07(19)
O7C C7C C8C O8C 13.4(2)
C6C C7C C8C O8C 132.87(18)
O7C C7C C8C C8AC -105.25(19)
C6C C7C C8C C8AC 14.2(2)
C8AC C8C O8C C9C 131.81(17)
C7C C8C O8C C9C 8.9(2)
O1C N1C C8AC C4AC 179.94(18)
C2C N1C C8AC C4AC 0.6(3)
O1C N1C C8AC C8C 0.8(3)
C2C N1C C8AC C8C -178.47(17)
C4C C4AC C8AC N1C 1.3(3)
C5C C4AC C8AC N1C -178.08(18)
C4C C4AC C8AC C8C -179.64(18)
C5C C4AC C8AC C8C 0.9(3)
O8C C8C C8AC N1C 72.6(2)
C7C C8C C8AC N1C -171.31(17)
O8C C8C C8AC C4AC -106.5(2)
C7C C8C C8AC C4AC 9.6(3)
C7C O7C C9C O8C 37.3(2)
C7C O7C C9C C11C 153.21(19)
C7C O7C C9C C10C -82.0(2)
C8C O8C C9C O7C -28.3(2)
C8C O8C C9C C11C -144.81(18)
C8C O8C C9C C10C 91.9(2)
C8AD N1D C2D C3D -0.6(3)
C8AD N1D C2D C2C 174.28(18)
N1C C2C C2D N1D 108.0(2)
C3C C2C C2D N1D -77.8(3)
N1C C2C C2D C3D -76.9(3)
C3C C2C C2D C3D 97.3(2)
N1D C2D C3D C4D 0.2(3)
C2C C2D C3D C4D -174.54(19)
N1D C2D C3D C31D -179.2(2)
C2C C2D C3D C31D 6.1(3)
C2D C3D C4D C4AD 0.3(3)
C31D C3D C4D C4AD 179.6(2)
C3D C4D C4AD C8AD -0.3(3)
C3D C4D C4AD C5D 180.0(2)
C4D C4AD C5D C6D 148.2(2)
C8AD C4AD C5D C6D -31.4(3)
C4AD C5D C6D C7D 55.4(3)
C5D C6D C7D O7D 67.0(2)
C5D C6D C7D C8D -49.3(3)
C6D C7D O7D C9D -157.77(17)
C8D C7D O7D C9D -33.4(2)
O7D C7D C8D O8D 15.9(2)
C6D C7D C8D O8D 135.6(2)
O7D C7D C8D C8AD -102.8(2)
C6D C7D C8D C8AD 16.8(3)
C8AD C8D O8D C9D 129.83(17)
C7D C8D O8D C9D 7.2(2)
C2D N1D C8AD C4AD 0.5(3)
C2D N1D C8AD C8D -178.73(18)
C4D C4AD C8AD N1D -0.1(3)
C5D C4AD C8AD N1D 179.60(19)
C4D C4AD C8AD C8D 179.13(19)
C5D C4AD C8AD C8D -1.2(3)
O8D C8D C8AD N1D 72.1(2)
C7D C8D C8AD N1D -171.59(18)
O8D C8D C8AD C4AD -107.1(2)
C7D C8D C8AD C4AD 9.2(3)
C7D O7D C9D O8D 38.9(2)
C7D O7D C9D C11D 154.09(18)
C7D O7D C9D C10D -81.8(2)
C8D O8D C9D O7D -27.9(2)
C8D O8D C9D C11D -144.64(19)
C8D O8D C9D C10D 91.8(2)
